data_2016120
loop_
_publ_author_name
'Hansson, Christian'

_publ_section_title
;
 <i>cis</i>-Dichloridobis(diethyl sulfide-\k<i>S</i>)platinum(II) at
 295 and 150K
;
_journal_coeditor_code SQ3085
_journal_issue 8
_journal_name_full 'Acta Crystallographica Section C'
_journal_page_first m361
_journal_page_last m363
_journal_paper_doi 10.1107/S0108270107030417
_journal_volume 63
_journal_year 2007
_chemical_formula_iupac '[Pt Cl2 (C4 H10 S)2]'
_chemical_formula_moiety 'C8 H20 Cl2 Pt S2'
_chemical_formula_sum 'C8 H20 Cl2 Pt S2'
_chemical_formula_weight 446.35
_chemical_name_systematic
;
cis-Dichloridobis(diethyl sulfide-\kS)platinum(II)
;
_space_group_IT_number 14
_symmetry_cell_setting monoclinic
_symmetry_space_group_name_Hall '-P 2yn'
_symmetry_space_group_name_H-M 'P 1 21/n 1'
_atom_sites_solution_hydrogens geom
_atom_sites_solution_primary heavy
_atom_sites_solution_secondary difmap
_audit_creation_method SHELXL-97
_cell_angle_alpha 90.00
_cell_angle_beta 100.6190(10)
_cell_angle_gamma 90.00
_cell_formula_units_Z 4
_cell_length_a 10.7928(2)
_cell_length_b 11.4223(2)
_cell_length_c 12.2417(2)
_cell_measurement_reflns_used 6329
_cell_measurement_temperature 295.0(10)
_cell_measurement_theta_max 33.14
_cell_measurement_theta_min 2.31
_cell_volume 1483.29(5)
_computing_cell_refinement 'CrysAlis CCD or RED? (Oxford Diffraction, 2006)'
_computing_data_collection 'CrysAlis CCD (Oxford Diffraction, 2006)'
_computing_data_reduction 'CrysAlis RED (Oxford Diffraction, 2006)'
_computing_molecular_graphics 'DIAMOND (Brandenburg, 2000)'
_computing_publication_material
;
CRYSTALS (Betteridge <i>et al.</i>,  2003),
enCIFer (Allen <i>et al.</i>, 2004)
;
_computing_structure_refinement 'SHELXTL (Sheldrick, 1998)'
_computing_structure_solution 'SHELXTL (Sheldrick, 1998)'
_diffrn_ambient_temperature 295.0(10)
_diffrn_measured_fraction_theta_full 0.995
_diffrn_measured_fraction_theta_max 0.911
_diffrn_measurement_device_type 'Oxford Diffraction XCALIBUR3'
_diffrn_measurement_method \w-scans
_diffrn_radiation_monochromator graphite
_diffrn_radiation_source 'Sealed tube'
_diffrn_radiation_type MoK\a
_diffrn_radiation_wavelength 0.71073
_diffrn_reflns_av_R_equivalents 0.0285
_diffrn_reflns_av_sigmaI/netI 0.0417
_diffrn_reflns_limit_h_max 16
_diffrn_reflns_limit_h_min -14
_diffrn_reflns_limit_k_max 17
_diffrn_reflns_limit_k_min -17
_diffrn_reflns_limit_l_max 11
_diffrn_reflns_limit_l_min -18
_diffrn_reflns_number 14809
_diffrn_reflns_theta_full 25.519
_diffrn_reflns_theta_max 33.14
_diffrn_reflns_theta_min 2.31
_diffrn_standards_decay_% 0.0
_diffrn_standards_interval_count 0
_diffrn_standards_interval_time 0
_diffrn_standards_number 0
_exptl_absorpt_coefficient_mu 10.065
_exptl_absorpt_correction_T_max 0.61833
_exptl_absorpt_correction_T_min 0.25722
_exptl_absorpt_correction_type analytical
_exptl_absorpt_process_details
;
CrysAlis CCD or RED? (Oxford Diffraction, 2006)
;
_exptl_crystal_colour 'Clear yellow'
_exptl_crystal_density_diffrn 1.999
_exptl_crystal_density_method 'not measured'
_exptl_crystal_description Prism
_exptl_crystal_F_000 848
_exptl_crystal_size_max 0.24
_exptl_crystal_size_mid 0.11
_exptl_crystal_size_min 0.06
_refine_diff_density_max 1.722
_refine_diff_density_min -1.087
_refine_ls_extinction_method none
_refine_ls_goodness_of_fit_ref 1.002
_refine_ls_hydrogen_treatment constr
_refine_ls_matrix_type full
_refine_ls_number_parameters 122
_refine_ls_number_reflns 5157
_refine_ls_number_restraints 0
_refine_ls_restrained_S_all 1.002
_refine_ls_R_factor_all 0.0561
_refine_ls_R_factor_gt 0.0272
_refine_ls_shift/su_max 0.001
_refine_ls_shift/su_mean 0.000
_refine_ls_structure_factor_coef Fsqd
_refine_ls_weighting_details 'calc w=1/[\s^2^(Fo^2^)+(0.0358P)^2^+0.0966P] where P=(Fo^2^+2Fc^2^)/3'
_refine_ls_weighting_scheme calc
_refine_ls_wR_factor_gt 0.0606
_refine_ls_wR_factor_ref 0.0764
_reflns_number_gt 3266
_reflns_number_total 5157
_reflns_threshold_expression >2sigma(I)
_cod_data_source_file sq3085.cif
_cod_data_source_block I_295K
_cod_depositor_comments
;
The following automatic conversions were performed:
'_symmetry_cell_setting' value 'Monoclinic' changed to 'monoclinic'
according to '/home/saulius/struct/CIF-dictionaries/cif_core.dic'
dictionary named 'cif_core.dic' version 2.4.1 from
2010-06-29.

'_exptl_absorpt_correction_type' value 'Analytical' changed
to 'analytical' according to
'/home/saulius/struct/CIF-dictionaries/cif_core.dic' dictionary named
'cif_core.dic' version 2.4.1 from 2010-06-29.

Automatic conversion script
Id: cif_fix_enum 1527 2010-12-29 10:47:43Z saulius 

The following automatic conversions were performed:

'_symmetry_cell_setting' value 'Monoclinic' changed to 'monoclinic'
according to /home/saulius/struct/CIF-dictionaries/cif_core.dic
dictionary named 'cif_core.dic' version 2.4.1 from
2010-06-29.

'_exptl_absorpt_correction_type' value 'Analytical'
changed to 'analytical' according to
/home/saulius/struct/CIF-dictionaries/cif_core.dic dictionary named
'cif_core.dic' version 2.4.1 from 2010-06-29.

Automatic conversion script
Id: cif_fix_values 1715 2011-07-08 13:25:40Z adriana 
;
_cod_original_cell_volume 1483.30(5)
_cod_original_sg_symbol_H-M 'P 21/n'
_cod_database_code 2016120
_cod_database_fobs_code 2016120

loop_
_symmetry_equiv_pos_as_xyz
'x, y, z'
'-x+1/2, y+1/2, -z+1/2'
'-x, -y, -z'
'x-1/2, -y-1/2, z-1/2'

loop_
_atom_site_type_symbol
_atom_site_label
_atom_site_fract_x
_atom_site_fract_y
_atom_site_fract_z
_atom_site_U_iso_or_equiv
_atom_site_adp_type
_atom_site_calc_flag
_atom_site_refinement_flags
_atom_site_occupancy
Pt Pt1 0.549331(14) 0.212870(13) 0.794965(12) 0.04585(7) Uani d . 1
S S1 0.64828(11) 0.03671(10) 0.82103(10) 0.0592(3) Uani d . 1
S S2 0.50166(12) 0.19129(10) 0.96671(10) 0.0573(3) Uani d . 1
Cl Cl1 0.43979(13) 0.38752(11) 0.76964(13) 0.0786(4) Uani d . 1
Cl Cl2 0.60710(17) 0.23480(14) 0.62392(12) 0.0870(4) Uani d . 1
C C5 0.3325(5) 0.2013(5) 0.9528(5) 0.0820(17) Uani d . 1
H H5A 0.3096 0.1979 1.0258 0.098 Uiso calc R 1
H H5B 0.3037 0.2757 0.9192 0.098 Uiso calc R 1
C C1 0.8138(5) 0.0593(6) 0.8136(6) 0.100(2) Uani d . 1
H H1A 0.8536 -0.0161 0.8083 0.120 Uiso calc R 1
H H1B 0.8193 0.1033 0.7469 0.120 Uiso calc R 1
C C7 0.5453(7) 0.3268(6) 1.0440(4) 0.091(2) Uani d . 1
H H7A 0.4967 0.3912 1.0062 0.109 Uiso calc R 1
H H7B 0.5247 0.3199 1.1176 0.109 Uiso calc R 1
C C6 0.2695(5) 0.1034(7) 0.8824(5) 0.101(2) Uani d . 1
H H6A 0.2901 0.1083 0.8095 0.151 Uiso calc R 1
H H6B 0.1798 0.1093 0.8768 0.151 Uiso calc R 1
H H6C 0.2982 0.0298 0.9157 0.151 Uiso calc R 1
C C3 0.6007(7) -0.0509(5) 0.6964(5) 0.099(2) Uani d . 1
H H3A 0.6195 -0.0083 0.6328 0.119 Uiso calc R 1
H H3B 0.6491 -0.1229 0.7033 0.119 Uiso calc R 1
C C2 0.8812(6) 0.1214(7) 0.9094(7) 0.121(3) Uani d . 1
H H2A 0.8357 0.1911 0.9212 0.182 Uiso calc R 1
H H2B 0.9636 0.1424 0.8966 0.182 Uiso calc R 1
H H2C 0.8893 0.0721 0.9738 0.182 Uiso calc R 1
C C4 0.4644(8) -0.0794(8) 0.6770(7) 0.141(3) Uani d . 1
H H4A 0.4455 -0.1215 0.7398 0.212 Uiso calc R 1
H H4B 0.4432 -0.1268 0.6115 0.212 Uiso calc R 1
H H4C 0.4161 -0.0083 0.6673 0.212 Uiso calc R 1
C C8 0.6839(7) 0.3533(7) 1.0547(6) 0.127(3) Uani d . 1
H H8A 0.7323 0.2884 1.0894 0.191 Uiso calc R 1
H H8B 0.7043 0.4223 1.0992 0.191 Uiso calc R 1
H H8C 0.7034 0.3662 0.9822 0.191 Uiso calc R 1

loop_
_atom_site_aniso_label
_atom_site_aniso_U_11
_atom_site_aniso_U_22
_atom_site_aniso_U_33
_atom_site_aniso_U_12
_atom_site_aniso_U_13
_atom_site_aniso_U_23
Pt1 0.04467(10) 0.04577(10) 0.05069(10) 0.00108(7) 0.01819(7) 0.00317(7)
S1 0.0603(7) 0.0502(6) 0.0702(7) 0.0091(5) 0.0200(6) -0.0007(5)
S2 0.0651(7) 0.0612(6) 0.0511(6) 0.0080(6) 0.0248(5) 0.0049(5)
Cl1 0.0815(8) 0.0588(7) 0.1032(10) 0.0220(6) 0.0375(8) 0.0244(7)
Cl2 0.1087(12) 0.0966(10) 0.0685(8) 0.0086(9) 0.0499(8) 0.0145(7)
C5 0.067(3) 0.097(4) 0.094(4) 0.017(3) 0.046(3) 0.024(3)
C1 0.064(4) 0.098(4) 0.146(6) 0.023(4) 0.041(4) -0.003(4)
C7 0.138(6) 0.089(4) 0.050(3) 0.010(4) 0.028(3) -0.023(3)
C6 0.067(4) 0.140(6) 0.098(4) -0.028(4) 0.022(3) 0.012(4)
C3 0.118(5) 0.072(4) 0.112(5) 0.024(4) 0.033(4) -0.019(3)
C2 0.069(4) 0.118(6) 0.169(8) 0.005(4) 0.004(5) 0.015(6)
C4 0.130(7) 0.118(6) 0.158(7) -0.001(5) -0.018(5) -0.067(6)
C8 0.119(6) 0.139(7) 0.117(6) -0.026(6) 0.005(5) -0.065(5)

loop_
_atom_type_symbol
_atom_type_description
_atom_type_scat_dispersion_real
_atom_type_scat_dispersion_imag
_atom_type_scat_source
C C 0.0033 0.0016 'International Tables Vol C Tables 4.2.6.8 and 6.1.1.4'
H H 0.0000 0.0000 'International Tables Vol C Tables 4.2.6.8 and 6.1.1.4'
S S 0.1246 0.1234 'International Tables Vol C Tables 4.2.6.8 and 6.1.1.4'
Cl Cl 0.1484 0.1585 'International Tables Vol C Tables 4.2.6.8 and 6.1.1.4'
Pt Pt -1.7033 8.3905 'International Tables Vol C Tables 4.2.6.8 and 6.1.1.4'

loop_
_geom_angle_atom_site_label_1
_geom_angle_atom_site_label_2
_geom_angle_atom_site_label_3
_geom_angle
_geom_angle_publ_flag
S2 Pt1 S1 87.40(4) no
S2 Pt1 Cl2 177.47(5) no
S1 Pt1 Cl2 91.43(5) no
S2 Pt1 Cl1 91.17(5) no
S1 Pt1 Cl1 177.21(4) no
Cl2 Pt1 Cl1 90.10(5) no
C3 S1 C1 99.4(3) no
C3 S1 Pt1 108.5(2) no
C1 S1 Pt1 107.9(2) no
C5 S2 C7 98.9(3) no
C5 S2 Pt1 107.7(2) no
C7 S2 Pt1 107.8(2) no
C6 C5 S2 110.5(4) no
C6 C5 H5A 109.5 no
S2 C5 H5A 109.5 no
C6 C5 H5B 109.5 no
S2 C5 H5B 109.5 no
H5A C5 H5B 108.1 no
C2 C1 S1 112.4(5) no
C2 C1 H1A 109.1 no
S1 C1 H1A 109.1 no
C2 C1 H1B 109.1 no
S1 C1 H1B 109.1 no
H1A C1 H1B 107.9 no
C8 C7 S2 111.8(4) no
C8 C7 H7A 109.3 no
S2 C7 H7A 109.3 no
C8 C7 H7B 109.3 no
S2 C7 H7B 109.3 no
H7A C7 H7B 107.9 no
C5 C6 H6A 109.5 no
C5 C6 H6B 109.5 no
H6A C6 H6B 109.5 no
C5 C6 H6C 109.5 no
H6A C6 H6C 109.5 no
H6B C6 H6C 109.5 no
C4 C3 S1 111.9(5) no
C4 C3 H3A 109.2 no
S1 C3 H3A 109.2 no
C4 C3 H3B 109.2 no
S1 C3 H3B 109.2 no
H3A C3 H3B 107.9 no
C1 C2 H2A 109.5 no
C1 C2 H2B 109.5 no
H2A C2 H2B 109.5 no
C1 C2 H2C 109.5 no
H2A C2 H2C 109.5 no
H2B C2 H2C 109.5 no
C3 C4 H4A 109.5 no
C3 C4 H4B 109.5 no
H4A C4 H4B 109.5 no
C3 C4 H4C 109.5 no
H4A C4 H4C 109.5 no
H4B C4 H4C 109.5 no
C7 C8 H8A 109.5 no
C7 C8 H8B 109.5 no
H8A C8 H8B 109.5 no
C7 C8 H8C 109.5 no
H8A C8 H8C 109.5 no
H8B C8 H8C 109.5 no

loop_
_geom_bond_atom_site_label_1
_geom_bond_atom_site_label_2
_geom_bond_distance
_geom_bond_publ_flag
Pt1 S2 2.2682(11) no
Pt1 S1 2.2728(11) no
Pt1 Cl2 2.3059(12) no
Pt1 Cl1 2.3105(12) no
S1 C3 1.818(6) no
S1 C1 1.823(6) no
S2 C5 1.806(6) no
S2 C7 1.830(6) no
C5 C6 1.497(8) no
C5 H5A 0.9700 no
C5 H5B 0.9700 no
C1 C2 1.447(9) no
C1 H1A 0.9700 no
C1 H1B 0.9700 no
C7 C8 1.508(9) no
C7 H7A 0.9700 no
C7 H7B 0.9700 no
C6 H6A 0.9600 no
C6 H6B 0.9600 no
C6 H6C 0.9600 no
C3 C4 1.483(9) no
C3 H3A 0.9700 no
C3 H3B 0.9700 no
C2 H2A 0.9600 no
C2 H2B 0.9600 no
C2 H2C 0.9600 no
C4 H4A 0.9600 no
C4 H4B 0.9600 no
C4 H4C 0.9600 no
C8 H8A 0.9600 no
C8 H8B 0.9600 no
C8 H8C 0.9600 no

loop_
_geom_contact_atom_site_label_1
_geom_contact_atom_site_label_2
_geom_contact_distance
_geom_contact_site_symmetry_1
_geom_contact_site_symmetry_2
_geom_contact_publ_flag
Pt1 S2 5.5424(12) 1_555 3_657 no
H7A H7A 2.49 1_555 3_667 no

loop_
_geom_hbond_atom_site_label_D
_geom_hbond_atom_site_label_H
_geom_hbond_atom_site_label_A
_geom_hbond_site_symmetry_A
_geom_hbond_distance_DH
_geom_hbond_distance_HA
_geom_hbond_distance_DA
_geom_hbond_angle_DHA
_geom_hbond_publ_flag
C1 H1A Cl1 2_646 0.97 2.81 3.600(7) 139.5 no
C1 H1A Cl2 2_646 0.97 2.97 3.849(7) 150.9 no
C2 H2B Cl2 4_666 0.96 3.24 3.630(7) 106.1 no
C4 H4B Cl2 3_656 0.96 3.09 4.033(9) 168.1 no
C5 H5A Cl2 4_566 0.97 2.79 3.566(7) 137.6 no
C6 H6B Cl1 2_546 0.96 3.23 3.619(7) 106.2 no
C8 H8B Cl1 3_667 0.96 3.26 4.028(8) 138.2 no

loop_
_geom_torsion_atom_site_label_1
_geom_torsion_atom_site_label_2
_geom_torsion_atom_site_label_3
_geom_torsion_atom_site_label_4
_geom_torsion
_geom_torsion_publ_flag
S2 Pt1 S1 C3 133.8(2) no
Cl2 Pt1 S1 C3 -48.5(2) no
Cl1 Pt1 S1 C3 74.8(10) no
S2 Pt1 S1 C1 -119.4(3) no
Cl2 Pt1 S1 C1 58.3(3) no
Cl1 Pt1 S1 C1 -178(18) no
S1 Pt1 S2 C5 -123.4(2) no
Cl2 Pt1 S2 C5 174.1(11) no
Cl1 Pt1 S2 C5 54.2(2) no
S1 Pt1 S2 C7 130.7(3) no
Cl2 Pt1 S2 C7 68.2(11) no
Cl1 Pt1 S2 C7 -51.6(3) no
C7 S2 C5 C6 175.2(4) no
Pt1 S2 C5 C6 63.2(4) no
C3 S1 C1 C2 -175.8(5) no
Pt1 S1 C1 C2 71.2(5) no
C5 S2 C7 C8 -171.6(5) no
Pt1 S2 C7 C8 -59.7(5) no
C1 S1 C3 C4 -177.5(6) no
Pt1 S1 C3 C4 -64.9(6) no
